data_1508127
loop_
_publ_author_name
'Li, Jian-Rong'
'Zhou, Hong-Cai'

_publ_section_title
;
 Bridging-ligand-substitution strategy for the preparation of
 metal-organic polyhedra.
;
_journal_issue 10
_journal_name_full 'Nature chemistry'
_journal_page_first 893
_journal_page_last 898
_journal_paper_doi 10.1038/nchem.803
_journal_volume 2
_journal_year 2010
_chemical_formula_moiety 'C108 H76 Cu4 N4 O20'
_chemical_formula_sum 'C108 H76 Cu4 N4 O20'
_chemical_formula_weight 2003.89
_chemical_name_systematic
; 
 ? 
;
_space_group_IT_number 14
_symmetry_cell_setting monoclinic
_symmetry_space_group_name_Hall '-P 2yn'
_symmetry_space_group_name_H-M 'P 1 21/n 1'
_atom_sites_solution_hydrogens geom
_atom_sites_solution_primary direct
_atom_sites_solution_secondary difmap
_audit_creation_method SHELXL-97
_cell_angle_alpha 90.00
_cell_angle_beta 105.5870(10)
_cell_angle_gamma 90.00
_cell_formula_units_Z 4
_cell_length_a 18.0347(12)
_cell_length_b 31.135(2)
_cell_length_c 27.1691(18)
_cell_measurement_reflns_used 9876
_cell_measurement_temperature 110(2)
_cell_measurement_theta_max 22.92
_cell_measurement_theta_min 2.28
_cell_volume 14694.7(17)
_computing_cell_refinement 'SAINT+ ver. (Bruker, 2001)'
_computing_data_collection 'APEX2  (Bruker, 2008)'
_computing_data_reduction 'SAINT+ ver. (Bruker, 2001)'
_computing_molecular_graphics 'SHELXTL (Sheldrick, 2008)'
_computing_publication_material 'SHELXTL (Sheldrick, 2008)'
_computing_structure_refinement 'SHELXTL (Sheldrick, 2008)'
_computing_structure_solution 'SHELXTL (Sheldrick, 2008)'
_diffrn_ambient_temperature 110(2)
_diffrn_measured_fraction_theta_full 0.995
_diffrn_measured_fraction_theta_max 0.995
_diffrn_measurement_device_type 'Bruker SMART APEX II CCD area detector'
_diffrn_measurement_method 'phi and omega scans'
_diffrn_radiation_monochromator graphite
_diffrn_radiation_source 'fine-focus sealed tube'
_diffrn_radiation_type MoK\a
_diffrn_radiation_wavelength 0.71073
_diffrn_reflns_av_R_equivalents 0.0526
_diffrn_reflns_av_sigmaI/netI 0.0547
_diffrn_reflns_limit_h_max 22
_diffrn_reflns_limit_h_min -22
_diffrn_reflns_limit_k_max 39
_diffrn_reflns_limit_k_min -38
_diffrn_reflns_limit_l_max 34
_diffrn_reflns_limit_l_min -34
_diffrn_reflns_number 158813
_diffrn_reflns_theta_full 26.52
_diffrn_reflns_theta_max 26.52
_diffrn_reflns_theta_min 1.69
_exptl_absorpt_coefficient_mu 0.619
_exptl_absorpt_correction_T_max 0.8862
_exptl_absorpt_correction_T_min 0.7472
_exptl_absorpt_correction_type multi-scan
_exptl_absorpt_process_details 'SADABS (Sheldrick, 2008)'
_exptl_crystal_colour green
_exptl_crystal_density_diffrn 0.906
_exptl_crystal_density_meas ?
_exptl_crystal_density_method 'not measured'
_exptl_crystal_description block
_exptl_crystal_F_000 4112
_exptl_crystal_size_max 0.50
_exptl_crystal_size_mid 0.28
_exptl_crystal_size_min 0.20
_platon_squeeze_details
;
;
_refine_diff_density_max 2.273
_refine_diff_density_min -1.684
_refine_diff_density_rms 0.102
_refine_ls_extinction_method none
_refine_ls_goodness_of_fit_ref 1.058
_refine_ls_hydrogen_treatment constr
_refine_ls_matrix_type full
_refine_ls_number_parameters 727
_refine_ls_number_reflns 30379
_refine_ls_number_restraints 44
_refine_ls_restrained_S_all 1.057
_refine_ls_R_factor_all 0.1357
_refine_ls_R_factor_gt 0.0979
_refine_ls_shift/su_max 0.001
_refine_ls_shift/su_mean 0.000
_refine_ls_structure_factor_coef Fsqd
_refine_ls_weighting_details 'calc w=1/[\s^2^(Fo^2^)+(0.0300P)^2^+65.0000P] where P=(Fo^2^+2Fc^2^)/3'
_refine_ls_weighting_scheme calc
_refine_ls_wR_factor_gt 0.2051
_refine_ls_wR_factor_ref 0.2170
_reflns_number_gt 17620
_reflns_number_total 30379
_reflns_threshold_expression I>2\s(I)
_cod_data_source_file nchem.803-s8.cif
_cod_data_source_block str7
_cod_depositor_comments
;
The following automatic conversions were performed:

'_symmetry_cell_setting' value 'Monoclinic' changed to 'monoclinic'
according to /home/saulius/struct/CIF-dictionaries/cif_core.dic
dictionary named 'cif_core.dic' version 2.4.1 from 2010-06-29.

Automatic conversion script
Id: cif_fix_values 1891 2012-01-12 08:04:46Z andrius 

The following automatic conversions were performed:

'_exptl_crystal_density_meas' value 'not measured' was changed to '?'
- the value is perceived as not measured.

Automatic conversion script
Id: cif_fix_values 3008 2015-01-20 13:52:24Z robertas 
;
_cod_original_cell_volume 14694.8(17)
_cod_original_sg_symbol_H-M 'P 21/n'
_cod_database_code 1508127

loop_
_symmetry_equiv_pos_as_xyz
'x, y, z'
'-x+1/2, y+1/2, -z+1/2'
'-x, -y, -z'
'x-1/2, -y-1/2, z-1/2'

loop_
_atom_site_label
_atom_site_type_symbol
_atom_site_fract_x
_atom_site_fract_y
_atom_site_fract_z
_atom_site_U_iso_or_equiv
_atom_site_adp_type
_atom_site_occupancy
_atom_site_symmetry_multiplicity
_atom_site_calc_flag
_atom_site_refinement_flags
Cu1 Cu 0.89585(3) 0.06277(2) 0.70087(2) 0.03853(16) Uani 1 1 d .
Cu2 Cu 0.78802(3) 0.10318(2) 0.73137(2) 0.03776(15) Uani 1 1 d .
Cu3 Cu 0.29007(4) 0.27720(3) 0.85775(3) 0.0622(2) Uani 1 1 d .
Cu4 Cu 0.39707(4) 0.23685(3) 0.82742(3) 0.0649(3) Uani 1 1 d .
O1 O 0.81256(19) 0.03140(13) 0.65495(15) 0.0521(10) Uani 1 1 d .
O2 O 0.72034(18) 0.06191(12) 0.68450(13) 0.0434(9) Uani 1 1 d .
O3 O 0.2201(2) 0.24352(14) 0.80331(16) 0.0632(12) Uani 1 1 d .
O4 O 0.3128(2) 0.20229(15) 0.78626(18) 0.0721(14) Uani 1 1 d .
O5 O 0.2932(2) 0.31918(15) 0.80483(18) 0.0716(13) Uani 1 1 d .
O6 O 0.3743(2) 0.28063(15) 0.77291(17) 0.0657(12) Uani 1 1 d .
O7 O 0.8798(2) 0.11017(12) 0.65101(14) 0.0492(9) Uani 1 1 d .
O8 O 0.78228(19) 0.14171(11) 0.67420(13) 0.0423(8) Uani 1 1 d .
O9 O 0.96827(19) 0.09612(14) 0.75176(14) 0.0530(10) Uani 1 1 d .
O10 O 0.87672(19) 0.13530(12) 0.77305(13) 0.0463(9) Uani 1 1 d .
O11 O 0.3792(2) 0.30477(15) 0.90619(17) 0.0697(13) Uani 1 1 d .
O12 O 0.4692(2) 0.27619(16) 0.87216(17) 0.0720(14) Uani 1 1 d .
O13 O 0.2988(2) 0.22950(14) 0.90655(17) 0.0632(12) Uani 1 1 d .
O14 O 0.4008(2) 0.19931(15) 0.88712(18) 0.0700(13) Uani 1 1 d .
O15 O 0.8863(2) 0.02220(13) 0.75528(15) 0.0586(11) Uani 1 1 d .
O16 O 0.8016(2) 0.06029(12) 0.78499(13) 0.0488(9) Uani 1 1 d .
O17 O 0.9867(2) 0.02804(13) 0.68014(14) 0.0527(10) Uani 1 1 d .
O18 O 0.7038(3) 0.13813(17) 0.75908(18) 0.0833(15) Uani 1 1 d .
O19 O 0.2000(3) 0.31076(14) 0.88138(18) 0.0741(14) Uani 1 1 d .
O20 O 0.4859(3) 0.20141(18) 0.8054(2) 0.0872(16) Uani 1 1 d .
N1 N 0.3517(3) 0.05042(18) 0.6437(2) 0.1037(10) Uani 1 1 d D
H1A H 0.3356 0.0657 0.6660 0.124 Uiso 1 1 calc R
H1B H 0.4011 0.0450 0.6489 0.124 Uiso 1 1 calc R
N2 N 0.5552(3) 0.3033(2) 0.6086(2) 0.099(2) Uani 1 1 d D
H2A H 0.5892 0.2824 0.6134 0.119 Uiso 1 1 calc R
H2B H 0.5267 0.3068 0.6300 0.119 Uiso 1 1 calc R
N3 N 0.8424(3) 0.28344(19) 0.9119(2) 0.114(3) Uani 1 1 d D
H3B H 0.7926 0.2864 0.9079 0.137 Uiso 1 1 calc R
H3C H 0.8594 0.2648 0.8931 0.137 Uiso 1 1 calc R
N4 N 0.6018(4) 0.03375(18) 0.9511(3) 0.107(2) Uani 1 1 d D
H4B H 0.6226 0.0277 0.9261 0.129 Uiso 1 1 calc R
H4C H 0.5605 0.0500 0.9453 0.129 Uiso 1 1 calc R
C1 C 0.7435(3) 0.03580(18) 0.6574(2) 0.0438(13) Uani 1 1 d .
C2 C 0.68509(19) 0.00723(14) 0.62415(17) 0.0744(8) Uani 1 1 d G
C3 C 0.70874(15) -0.02486(15) 0.59617(19) 0.0744(8) Uani 1 1 d G
H3A H 0.7620 -0.0294 0.5998 0.089 Uiso 1 1 calc R
C4 C 0.6544(2) -0.05034(13) 0.56286(18) 0.0744(8) Uani 1 1 d G
H4A H 0.6706 -0.0723 0.5437 0.089 Uiso 1 1 calc R
C5 C 0.57642(19) -0.04373(14) 0.55753(17) 0.0744(8) Uani 1 1 d G
H5A H 0.5393 -0.0611 0.5348 0.089 Uiso 1 1 calc R
C6 C 0.55277(15) -0.01164(15) 0.58551(19) 0.0744(8) Uani 1 1 d G
C7 C 0.6071(2) 0.01384(13) 0.61882(18) 0.0744(8) Uani 1 1 d G
H7A H 0.5909 0.0358 0.6379 0.089 Uiso 1 1 calc R
C8 C 0.4717(4) -0.0040(2) 0.5800(3) 0.0668(18) Uani 1 1 d .
C9 C 0.4050(3) 0.0009(2) 0.5738(3) 0.0645(17) Uani 1 1 d .
C10 C 0.32507(16) 0.01095(18) 0.56531(18) 0.1037(10) Uani 1 1 d GD
C11 C 0.2724(2) -0.00455(17) 0.52177(16) 0.1037(10) Uani 1 1 d GD
H11A H 0.2896 -0.0210 0.4976 0.124 Uiso 1 1 calc R
C12 C 0.1944(2) 0.00406(12) 0.51362(12) 0.1037(10) Uani 1 1 d GD
C13 C 0.16908(17) 0.02818(18) 0.54901(19) 0.1037(10) Uani 1 1 d GD
H13A H 0.1158 0.0341 0.5434 0.124 Uiso 1 1 calc R
C14 C 0.2218(3) 0.04369(17) 0.59256(17) 0.1037(10) Uani 1 1 d GD
C15 C 0.2998(2) 0.03507(13) 0.60071(13) 0.1037(10) Uani 1 1 d GD
C16 C 0.1951(4) 0.0716(2) 0.6260(2) 0.0571(15) Uani 1 1 d .
C17 C 0.1743(4) 0.0970(2) 0.6523(2) 0.0618(17) Uani 1 1 d .
C18 C 0.1499(2) 0.13027(11) 0.68124(15) 0.0598(16) Uani 1 1 d G
C19 C 0.07240(19) 0.14057(13) 0.67218(14) 0.0626(17) Uani 1 1 d G
H19A H 0.0346 0.1242 0.6485 0.075 Uiso 1 1 calc R
C20 C 0.05016(15) 0.17478(14) 0.69786(16) 0.0639(18) Uani 1 1 d G
H20A H -0.0028 0.1818 0.6917 0.077 Uiso 1 1 calc R
C21 C 0.1054(2) 0.19869(12) 0.73258(15) 0.0626(17) Uani 1 1 d G
H21A H 0.0902 0.2221 0.7501 0.075 Uiso 1 1 calc R
C22 C 0.18291(18) 0.18839(12) 0.74164(14) 0.0573(16) Uani 1 1 d G
C23 C 0.20516(16) 0.15418(13) 0.71597(15) 0.0591(16) Uani 1 1 d G
H23A H 0.2581 0.1471 0.7222 0.071 Uiso 1 1 calc R
C24 C 0.2435(3) 0.2134(2) 0.7805(2) 0.0635(18) Uani 1 1 d .
C25 C 0.1381(2) -0.01362(15) 0.46507(14) 0.1037(10) Uani 1 1 d D
H25A H 0.1679 -0.0284 0.4438 0.124 Uiso 1 1 calc R
C26 C 0.0913(3) 0.02314(18) 0.43398(18) 0.1037(10) Uani 1 1 d D
H26A H 0.0557 0.0115 0.4030 0.156 Uiso 1 1 calc R
H26B H 0.1262 0.0436 0.4244 0.156 Uiso 1 1 calc R
H26C H 0.0620 0.0378 0.4546 0.156 Uiso 1 1 calc R
C27 C 0.0824(3) -0.04566(18) 0.4788(2) 0.1037(10) Uani 1 1 d D
H27A H 0.0466 -0.0564 0.4474 0.156 Uiso 1 1 calc R
H27B H 0.0534 -0.0313 0.4998 0.156 Uiso 1 1 calc R
H27C H 0.1116 -0.0697 0.4979 0.156 Uiso 1 1 calc R
C28 C 0.3293(3) 0.3118(2) 0.7719(3) 0.0633(19) Uani 1 1 d .
C29 C 0.3162(2) 0.34261(14) 0.72754(16) 0.067(2) Uani 1 1 d G
C30 C 0.2555(2) 0.37167(16) 0.71881(18) 0.075(2) Uani 1 1 d G
H30A H 0.2223 0.3720 0.7407 0.090 Uiso 1 1 calc R
C31 C 0.2433(2) 0.40019(15) 0.6781(2) 0.087(2) Uani 1 1 d G
H31A H 0.2019 0.4201 0.6721 0.104 Uiso 1 1 calc R
C32 C 0.2919(3) 0.39966(15) 0.64603(17) 0.084(2) Uani 1 1 d G
H32A H 0.2836 0.4191 0.6182 0.101 Uiso 1 1 calc R
C33 C 0.3525(2) 0.37060(17) 0.65476(17) 0.079(2) Uani 1 1 d G
C34 C 0.3647(2) 0.34208(14) 0.69551(18) 0.0684(19) Uani 1 1 d G
H34A H 0.4061 0.3222 0.7015 0.082 Uiso 1 1 calc R
C35 C 0.4017(4) 0.3712(3) 0.6206(3) 0.086(2) Uani 1 1 d .
C36 C 0.4430(4) 0.3685(3) 0.5930(3) 0.088(3) Uani 1 1 d .
C37 C 0.4925(3) 0.36379(18) 0.55961(16) 0.1005(10) Uani 1 1 d GD
C38 C 0.4833(3) 0.39141(15) 0.51821(17) 0.1005(10) Uani 1 1 d GD
H38A H 0.4465 0.4139 0.5132 0.121 Uiso 1 1 calc R
C39 C 0.5280(2) 0.38606(12) 0.48420(11) 0.1005(10) Uani 1 1 d GD
C40 C 0.5819(3) 0.35310(17) 0.49159(15) 0.1005(10) Uani 1 1 d GD
H40A H 0.6124 0.3495 0.4683 0.121 Uiso 1 1 calc R
C41 C 0.5910(3) 0.32549(14) 0.53299(17) 0.1005(10) Uani 1 1 d GD
C42 C 0.5463(3) 0.33083(13) 0.56700(12) 0.1005(10) Uani 1 1 d GD
C43 C 0.6445(3) 0.2910(2) 0.5389(2) 0.0560(15) Uani 1 1 d .
C44 C 0.6865(4) 0.2611(2) 0.5460(2) 0.0581(16) Uani 1 1 d .
C45 C 0.7360(3) 0.22413(13) 0.55078(17) 0.0749(8) Uani 1 1 d G
C46 C 0.7592(3) 0.21144(14) 0.50818(13) 0.0749(8) Uani 1 1 d G
H46A H 0.7423 0.2269 0.4770 0.090 Uiso 1 1 calc R
C47 C 0.8073(3) 0.17608(14) 0.51112(13) 0.0749(8) Uani 1 1 d G
H47A H 0.8232 0.1674 0.4820 0.090 Uiso 1 1 calc R
C48 C 0.8321(3) 0.15341(13) 0.55666(16) 0.0749(8) Uani 1 1 d G
H48A H 0.8649 0.1292 0.5587 0.090 Uiso 1 1 calc R
C49 C 0.8089(3) 0.16610(14) 0.59927(13) 0.0749(8) Uani 1 1 d G
C50 C 0.7608(3) 0.20146(14) 0.59632(14) 0.0749(8) Uani 1 1 d G
H50A H 0.7449 0.2101 0.6254 0.090 Uiso 1 1 calc R
C51 C 0.8266(3) 0.13739(17) 0.6460(2) 0.0436(12) Uani 1 1 d .
C52 C 0.5222(2) 0.41485(14) 0.43749(13) 0.1005(10) Uani 1 1 d D
H52A H 0.5572 0.4035 0.4176 0.121 Uiso 1 1 calc R
C53 C 0.4394(3) 0.41534(19) 0.40321(17) 0.1005(10) Uani 1 1 d D
H53A H 0.4365 0.4340 0.3737 0.151 Uiso 1 1 calc R
H53B H 0.4048 0.4263 0.4226 0.151 Uiso 1 1 calc R
H53C H 0.4240 0.3861 0.3914 0.151 Uiso 1 1 calc R
C54 C 0.5458(4) 0.46096(14) 0.45444(18) 0.1005(10) Uani 1 1 d D
H54A H 0.5420 0.4790 0.4243 0.151 Uiso 1 1 calc R
H54B H 0.5990 0.4611 0.4760 0.151 Uiso 1 1 calc R
H54C H 0.5116 0.4723 0.4739 0.151 Uiso 1 1 calc R
C55 C 0.9462(3) 0.12505(19) 0.7767(2) 0.0461(13) Uani 1 1 d .
C56 C 1.00674(17) 0.14996(12) 0.81399(13) 0.0498(14) Uani 1 1 d G
C57 C 1.0840(2) 0.13956(12) 0.82189(14) 0.0627(18) Uani 1 1 d G
H57A H 1.0983 0.1157 0.8046 0.075 Uiso 1 1 calc R
C58 C 1.14032(14) 0.16400(15) 0.85508(15) 0.072(2) Uani 1 1 d G
H58A H 1.1931 0.1569 0.8605 0.086 Uiso 1 1 calc R
C59 C 1.11937(18) 0.19885(13) 0.88039(14) 0.0643(18) Uani 1 1 d G
H59A H 1.1579 0.2156 0.9031 0.077 Uiso 1 1 calc R
C60 C 1.0421(2) 0.20925(11) 0.87249(14) 0.0559(15) Uani 1 1 d G
C61 C 0.98579(15) 0.18480(12) 0.83930(14) 0.0531(15) Uani 1 1 d G
H61A H 0.9330 0.1919 0.8339 0.064 Uiso 1 1 calc R
C62 C 1.0194(4) 0.2443(2) 0.8998(2) 0.0610(17) Uani 1 1 d .
C63 C 0.9987(4) 0.2710(2) 0.9238(3) 0.0688(19) Uani 1 1 d .
C64 C 0.9726(2) 0.30292(12) 0.95312(14) 0.0680(19) Uani 1 1 d GD
C65 C 1.02601(14) 0.32724(13) 0.98861(15) 0.0675(19) Uani 1 1 d GD
H65A H 1.0795 0.3235 0.9922 0.081 Uiso 1 1 calc R
C66 C 1.00119(16) 0.35703(9) 1.01882(11) 0.0676(19) Uani 1 1 d GD
C67 C 0.92295(19) 0.36250(11) 1.01355(14) 0.0678(19) Uani 1 1 d GD
H67A H 0.9060 0.3829 1.0342 0.081 Uiso 1 1 calc R
C68 C 0.86952(13) 0.33818(13) 0.97806(16) 0.0653(18) Uani 1 1 d GD
C69 C 0.89434(19) 0.30839(10) 0.94785(11) 0.072(2) Uani 1 1 d GD
C70 C 0.7878(4) 0.3417(2) 0.9768(3) 0.076(2) Uani 1 1 d .
C71 C 0.7225(4) 0.3421(2) 0.9741(3) 0.077(2) Uani 1 1 d .
C72 C 0.64258(18) 0.34324(19) 0.9757(2) 0.0937(11) Uani 1 1 d G
C73 C 0.6233(2) 0.36753(18) 1.01341(18) 0.0937(11) Uani 1 1 d G
H73A H 0.6623 0.3822 1.0382 0.112 Uiso 1 1 calc R
C74 C 0.5470(2) 0.37039(18) 1.01479(18) 0.0937(11) Uani 1 1 d G
H74A H 0.5338 0.3870 1.0405 0.112 Uiso 1 1 calc R
C75 C 0.48992(18) 0.34897(19) 0.9785(2) 0.0937(11) Uani 1 1 d G
H75A H 0.4378 0.3509 0.9794 0.112 Uiso 1 1 calc R
C76 C 0.5092(2) 0.32468(18) 0.94079(18) 0.0937(11) Uani 1 1 d G
C77 C 0.5855(2) 0.32182(18) 0.93941(18) 0.0937(11) Uani 1 1 d G
H77A H 0.5987 0.3052 0.9136 0.112 Uiso 1 1 calc R
C78 C 0.4477(3) 0.3001(2) 0.9035(3) 0.069(2) Uani 1 1 d .
C79 C 1.05712(18) 0.38485(12) 1.05864(13) 0.077(2) Uani 1 1 d D
H79A H 1.0306 0.4120 1.0638 0.092 Uiso 1 1 calc R
C80 C 1.0832(3) 0.36089(19) 1.10965(12) 0.0895(18) Uani 1 1 d D
H80A H 1.1191 0.3790 1.1347 0.134 Uiso 1 1 calc R
H80B H 1.1090 0.3341 1.1048 0.134 Uiso 1 1 calc R
H80C H 1.0383 0.3542 1.1221 0.134 Uiso 1 1 calc R
C81 C 1.1282(2) 0.3960(2) 1.04049(19) 0.0895(18) Uani 1 1 d D
H81A H 1.1634 0.4137 1.0663 0.134 Uiso 1 1 calc R
H81B H 1.1123 0.4119 1.0082 0.134 Uiso 1 1 calc R
H81C H 1.1544 0.3695 1.0353 0.134 Uiso 1 1 calc R
C82 C 0.3523(6) 0.2013(3) 0.9132(3) 0.1006(6) Uani 1 1 d .
C83 C 0.3572(3) 0.16994(16) 0.95427(19) 0.1006(6) Uani 1 1 d G
C84 C 0.3020(3) 0.16985(17) 0.9814(2) 0.1006(6) Uani 1 1 d G
H84A H 0.2611 0.1901 0.9734 0.121 Uiso 1 1 calc R
C85 C 0.3064(3) 0.14007(18) 1.0202(2) 0.1006(6) Uani 1 1 d G
H85A H 0.2687 0.1400 1.0388 0.121 Uiso 1 1 calc R
C86 C 0.3662(3) 0.11039(16) 1.03190(19) 0.1006(6) Uani 1 1 d G
H86A H 0.3693 0.0900 1.0584 0.121 Uiso 1 1 calc R
C87 C 0.4214(3) 0.11048(17) 1.0048(2) 0.1006(6) Uani 1 1 d G
C88 C 0.4170(3) 0.14026(19) 0.9659(2) 0.1006(6) Uani 1 1 d G
H88A H 0.4547 0.1403 0.9474 0.121 Uiso 1 1 calc R
C89 C 0.4847(6) 0.0791(3) 1.0183(3) 0.1006(6) Uani 1 1 d .
C90 C 0.5365(6) 0.0550(3) 1.0301(3) 0.1006(6) Uani 1 1 d .
C91 C 0.6020(2) 0.02687(15) 1.03984(19) 0.1006(6) Uani 1 1 d GD
C92 C 0.6346(3) 0.01064(16) 1.08851(16) 0.1006(6) Uani 1 1 d GD
H92A H 0.6122 0.0171 1.1156 0.121 Uiso 1 1 calc R
C93 C 0.6999(2) -0.01504(11) 1.09760(14) 0.1006(6) Uani 1 1 d GD
C94 C 0.7326(2) -0.02449(15) 1.0580(2) 0.1006(6) Uani 1 1 d GD
H94A H 0.7773 -0.0420 1.0642 0.121 Uiso 1 1 calc R
C95 C 0.7000(3) -0.00826(16) 1.00934(17) 0.1006(6) Uani 1 1 d GD
C96 C 0.6347(3) 0.01742(13) 1.00025(13) 0.1006(6) Uani 1 1 d GD
C97 C 0.7371(5) -0.0163(3) 0.9706(3) 0.1006(6) Uani 1 1 d .
C98 C 0.7659(5) -0.0239(3) 0.9364(3) 0.1006(6) Uani 1 1 d .
C99 C 0.8047(3) -0.03055(18) 0.89709(19) 0.1006(6) Uani 1 1 d G
C100 C 0.8406(4) -0.06971(16) 0.8947(2) 0.1006(6) Uani 1 1 d G
H10A H 0.8394 -0.0916 0.9189 0.121 Uiso 1 1 calc R
C101 C 0.8781(3) -0.07685(14) 0.8569(2) 0.1006(6) Uani 1 1 d G
H10B H 0.9026 -0.1036 0.8553 0.121 Uiso 1 1 calc R
C102 C 0.8797(3) -0.04483(18) 0.82160(19) 0.1006(6) Uani 1 1 d G
H10C H 0.9054 -0.0497 0.7958 0.121 Uiso 1 1 calc R
C103 C 0.8438(4) -0.00568(16) 0.8240(2) 0.1006(6) Uani 1 1 d G
C104 C 0.8063(3) 0.00146(14) 0.8617(2) 0.1006(6) Uani 1 1 d G
H10D H 0.7818 0.0282 0.8634 0.121 Uiso 1 1 calc R
C105 C 0.8435(6) 0.0286(3) 0.7850(3) 0.1006(6) Uani 1 1 d .
C106 C 0.7368(3) -0.03325(13) 1.15105(13) 0.1006(6) Uani 1 1 d D
H10E H 0.7165 -0.0173 1.1766 0.121 Uiso 1 1 calc R
C107 C 0.7176(4) -0.08103(15) 1.1530(2) 0.1006(6) Uani 1 1 d D
H10F H 0.7427 -0.0924 1.1871 0.151 Uiso 1 1 calc R
H10G H 0.7360 -0.0967 1.1273 0.151 Uiso 1 1 calc R
H10H H 0.6617 -0.0846 1.1460 0.151 Uiso 1 1 calc R
C108 C 0.8245(3) -0.0282(2) 1.1646(2) 0.1006(6) Uani 1 1 d D
H10I H 0.8474 -0.0401 1.1987 0.151 Uiso 1 1 calc R
H10J H 0.8376 0.0024 1.1644 0.151 Uiso 1 1 calc R
H10K H 0.8447 -0.0435 1.1395 0.151 Uiso 1 1 calc R

loop_
_atom_site_aniso_label
_atom_site_aniso_U_11
_atom_site_aniso_U_22
_atom_site_aniso_U_33
_atom_site_aniso_U_23
_atom_site_aniso_U_13
_atom_site_aniso_U_12
Cu1 0.0239(3) 0.0502(4) 0.0392(3) 0.0039(3) 0.0047(2) 0.0044(3)
Cu2 0.0262(3) 0.0477(4) 0.0380(3) 0.0074(3) 0.0062(2) 0.0044(3)
Cu3 0.0363(4) 0.0788(6) 0.0812(5) -0.0460(4) 0.0326(4) -0.0196(3)
Cu4 0.0331(4) 0.0882(6) 0.0807(6) -0.0500(5) 0.0279(4) -0.0172(4)
O1 0.0321(19) 0.062(3) 0.058(2) -0.010(2) 0.0049(17) -0.0050(17)
O2 0.0239(16) 0.053(2) 0.049(2) 0.0105(18) 0.0029(15) -0.0014(16)
O3 0.042(2) 0.074(3) 0.080(3) -0.042(2) 0.027(2) -0.016(2)
O4 0.041(2) 0.085(3) 0.093(3) -0.053(3) 0.022(2) -0.017(2)
O5 0.060(3) 0.076(3) 0.094(3) -0.042(3) 0.047(3) -0.018(2)
O6 0.042(2) 0.088(3) 0.075(3) -0.038(3) 0.030(2) -0.012(2)
O7 0.039(2) 0.062(3) 0.049(2) 0.0183(19) 0.0151(17) 0.0116(18)
O8 0.0365(19) 0.050(2) 0.039(2) 0.0077(16) 0.0068(16) 0.0045(16)
O9 0.0298(18) 0.077(3) 0.049(2) -0.013(2) 0.0057(16) -0.0033(18)
O10 0.0342(19) 0.058(2) 0.043(2) -0.0048(17) 0.0039(16) 0.0025(17)
O11 0.040(2) 0.094(3) 0.082(3) -0.052(3) 0.030(2) -0.025(2)
O12 0.038(2) 0.105(4) 0.081(3) -0.054(3) 0.030(2) -0.028(2)
O13 0.041(2) 0.076(3) 0.076(3) -0.025(2) 0.022(2) -0.013(2)
O14 0.041(2) 0.088(3) 0.089(3) -0.033(3) 0.030(2) -0.011(2)
O15 0.052(2) 0.066(3) 0.060(3) 0.024(2) 0.020(2) 0.019(2)
O16 0.049(2) 0.055(2) 0.042(2) 0.0127(18) 0.0115(17) 0.0118(18)
O17 0.037(2) 0.065(3) 0.054(2) -0.0023(19) 0.0072(17) 0.0045(18)
O18 0.071(3) 0.113(4) 0.072(3) 0.011(3) 0.029(3) 0.045(3)
O19 0.102(3) 0.060(3) 0.086(3) -0.040(2) 0.071(3) -0.030(2)
O20 0.060(3) 0.113(4) 0.098(4) -0.037(3) 0.037(3) 0.015(3)
N1 0.0526(13) 0.146(3) 0.099(2) -0.0615(18) -0.0027(12) 0.0013(14)
N2 0.088(5) 0.138(6) 0.083(4) 0.039(4) 0.044(4) 0.036(4)
N3 0.058(4) 0.150(7) 0.124(6) -0.073(5) 0.004(4) -0.043(4)
N4 0.121(6) 0.108(6) 0.106(5) 0.032(4) 0.052(5) 0.031(5)
C1 0.028(3) 0.047(3) 0.052(3) 0.007(3) 0.001(2) 0.004(2)
C2 0.0404(13) 0.074(2) 0.101(2) -0.0182(16) 0.0046(14) -0.0114(13)
C3 0.0404(13) 0.074(2) 0.101(2) -0.0182(16) 0.0046(14) -0.0114(13)
C4 0.0404(13) 0.074(2) 0.101(2) -0.0182(16) 0.0046(14) -0.0114(13)
C5 0.0404(13) 0.074(2) 0.101(2) -0.0182(16) 0.0046(14) -0.0114(13)
C6 0.0404(13) 0.074(2) 0.101(2) -0.0182(16) 0.0046(14) -0.0114(13)
C7 0.0404(13) 0.074(2) 0.101(2) -0.0182(16) 0.0046(14) -0.0114(13)
C8 0.043(4) 0.071(4) 0.078(5) -0.001(4) 0.000(3) -0.012(3)
C9 0.044(4) 0.064(4) 0.076(5) 0.000(3) -0.002(3) -0.007(3)
C10 0.0526(13) 0.146(3) 0.099(2) -0.0615(18) -0.0027(12) 0.0013(14)
C11 0.0526(13) 0.146(3) 0.099(2) -0.0615(18) -0.0027(12) 0.0013(14)
C12 0.0526(13) 0.146(3) 0.099(2) -0.0615(18) -0.0027(12) 0.0013(14)
C13 0.0526(13) 0.146(3) 0.099(2) -0.0615(18) -0.0027(12) 0.0013(14)
C14 0.0526(13) 0.146(3) 0.099(2) -0.0615(18) -0.0027(12) 0.0013(14)
C15 0.0526(13) 0.146(3) 0.099(2) -0.0615(18) -0.0027(12) 0.0013(14)
C16 0.059(4) 0.051(4) 0.053(4) -0.008(3) 0.000(3) -0.013(3)
C17 0.061(4) 0.066(4) 0.055(4) -0.015(3) 0.009(3) -0.021(3)
C18 0.064(4) 0.062(4) 0.051(4) -0.016(3) 0.011(3) -0.020(3)
C19 0.056(4) 0.071(4) 0.055(4) -0.016(3) 0.006(3) -0.025(3)
C20 0.041(3) 0.088(5) 0.061(4) -0.019(4) 0.011(3) -0.017(3)
C21 0.052(4) 0.067(4) 0.073(4) -0.031(3) 0.024(3) -0.017(3)
C22 0.047(3) 0.067(4) 0.057(4) -0.027(3) 0.012(3) -0.020(3)
C23 0.051(3) 0.062(4) 0.061(4) -0.020(3) 0.010(3) -0.012(3)
C24 0.049(4) 0.079(5) 0.065(4) -0.034(4) 0.021(3) -0.019(3)
C25 0.0526(13) 0.146(3) 0.099(2) -0.0615(18) -0.0027(12) 0.0013(14)
C26 0.0526(13) 0.146(3) 0.099(2) -0.0615(18) -0.0027(12) 0.0013(14)
C27 0.0526(13) 0.146(3) 0.099(2) -0.0615(18) -0.0027(12) 0.0013(14)
C28 0.038(3) 0.083(5) 0.076(4) -0.049(4) 0.027(3) -0.026(3)
C29 0.046(3) 0.076(5) 0.086(5) -0.046(4) 0.029(3) -0.013(3)
C30 0.054(4) 0.090(5) 0.093(5) -0.038(4) 0.041(4) -0.021(4)
C31 0.059(4) 0.094(6) 0.116(7) -0.031(5) 0.039(5) -0.008(4)
C32 0.060(4) 0.104(6) 0.092(6) -0.026(5) 0.028(4) 0.001(4)
C33 0.051(4) 0.113(6) 0.080(5) -0.033(5) 0.028(4) -0.004(4)
C34 0.045(3) 0.095(5) 0.069(4) -0.034(4) 0.021(3) -0.011(3)
C35 0.062(4) 0.132(7) 0.062(5) -0.018(5) 0.017(4) 0.010(5)
C36 0.064(4) 0.140(8) 0.062(5) 0.003(5) 0.022(4) 0.029(5)
C37 0.108(2) 0.137(3) 0.0573(15) 0.0146(16) 0.0227(14) 0.0568(19)
C38 0.108(2) 0.137(3) 0.0573(15) 0.0146(16) 0.0227(14) 0.0568(19)
C39 0.108(2) 0.137(3) 0.0573(15) 0.0146(16) 0.0227(14) 0.0568(19)
C40 0.108(2) 0.137(3) 0.0573(15) 0.0146(16) 0.0227(14) 0.0568(19)
C41 0.108(2) 0.137(3) 0.0573(15) 0.0146(16) 0.0227(14) 0.0568(19)
C42 0.108(2) 0.137(3) 0.0573(15) 0.0146(16) 0.0227(14) 0.0568(19)
C43 0.056(4) 0.060(4) 0.053(4) 0.020(3) 0.017(3) 0.002(3)
C44 0.066(4) 0.060(4) 0.053(4) 0.017(3) 0.025(3) 0.009(3)
C45 0.088(2) 0.076(2) 0.0705(19) 0.0265(15) 0.0390(16) 0.0287(16)
C46 0.088(2) 0.076(2) 0.0705(19) 0.0265(15) 0.0390(16) 0.0287(16)
C47 0.088(2) 0.076(2) 0.0705(19) 0.0265(15) 0.0390(16) 0.0287(16)
C48 0.088(2) 0.076(2) 0.0705(19) 0.0265(15) 0.0390(16) 0.0287(16)
C49 0.088(2) 0.076(2) 0.0705(19) 0.0265(15) 0.0390(16) 0.0287(16)
C50 0.088(2) 0.076(2) 0.0705(19) 0.0265(15) 0.0390(16) 0.0287(16)
C51 0.036(3) 0.046(3) 0.044(3) 0.003(2) 0.003(2) -0.002(2)
C52 0.108(2) 0.137(3) 0.0573(15) 0.0146(16) 0.0227(14) 0.0568(19)
C53 0.108(2) 0.137(3) 0.0573(15) 0.0146(16) 0.0227(14) 0.0568(19)
C54 0.108(2) 0.137(3) 0.0573(15) 0.0146(16) 0.0227(14) 0.0568(19)
C55 0.041(3) 0.061(4) 0.035(3) 0.005(3) 0.008(2) -0.004(3)
C56 0.042(3) 0.072(4) 0.034(3) -0.003(3) 0.007(2) -0.014(3)
C57 0.036(3) 0.104(5) 0.048(3) -0.019(3) 0.011(3) -0.009(3)
C58 0.036(3) 0.126(6) 0.051(4) -0.013(4) 0.009(3) -0.017(4)
C59 0.042(3) 0.099(5) 0.047(4) -0.010(3) 0.005(3) -0.027(3)
C60 0.052(3) 0.067(4) 0.047(3) -0.010(3) 0.009(3) -0.020(3)
C61 0.042(3) 0.072(4) 0.043(3) -0.002(3) 0.009(3) -0.011(3)
C62 0.053(4) 0.066(4) 0.059(4) -0.016(3) 0.004(3) -0.020(3)
C63 0.052(4) 0.080(5) 0.066(4) -0.018(4) 0.003(3) -0.022(3)
C64 0.045(3) 0.077(5) 0.074(4) -0.025(4) 0.002(3) -0.012(3)
C65 0.039(3) 0.072(4) 0.082(5) -0.025(4) 0.000(3) -0.006(3)
C66 0.041(3) 0.075(5) 0.074(4) -0.028(4) -0.007(3) -0.008(3)
C67 0.040(3) 0.072(4) 0.078(5) -0.021(4) -0.008(3) -0.013(3)
C68 0.039(3) 0.058(4) 0.087(5) -0.019(3) -0.005(3) -0.007(3)
C69 0.045(4) 0.074(5) 0.086(5) -0.023(4) 0.000(3) -0.023(3)
C70 0.049(4) 0.081(5) 0.088(5) -0.029(4) 0.000(3) -0.027(3)
C71 0.047(4) 0.079(5) 0.097(6) -0.035(4) 0.007(4) -0.019(3)
C72 0.0596(17) 0.130(3) 0.094(2) -0.065(2) 0.0255(17) -0.0355(19)
C73 0.0596(17) 0.130(3) 0.094(2) -0.065(2) 0.0255(17) -0.0355(19)
C74 0.0596(17) 0.130(3) 0.094(2) -0.065(2) 0.0255(17) -0.0355(19)
C75 0.0596(17) 0.130(3) 0.094(2) -0.065(2) 0.0255(17) -0.0355(19)
C76 0.0596(17) 0.130(3) 0.094(2) -0.065(2) 0.0255(17) -0.0355(19)
C77 0.0596(17) 0.130(3) 0.094(2) -0.065(2) 0.0255(17) -0.0355(19)
C78 0.039(3) 0.090(5) 0.086(5) -0.047(4) 0.032(3) -0.028(3)
C79 0.037(3) 0.093(5) 0.090(5) -0.043(4) -0.001(3) -0.011(3)
C80 0.054(3) 0.111(5) 0.091(4) -0.031(3) -0.003(3) -0.022(3)
C81 0.054(3) 0.111(5) 0.091(4) -0.031(3) -0.003(3) -0.022(3)
C82 0.1249(15) 0.0920(12) 0.0997(13) 0.0211(10) 0.0555(11) 0.0292(10)
C83 0.1249(15) 0.0920(12) 0.0997(13) 0.0211(10) 0.0555(11) 0.0292(10)
C84 0.1249(15) 0.0920(12) 0.0997(13) 0.0211(10) 0.0555(11) 0.0292(10)
C85 0.1249(15) 0.0920(12) 0.0997(13) 0.0211(10) 0.0555(11) 0.0292(10)
C86 0.1249(15) 0.0920(12) 0.0997(13) 0.0211(10) 0.0555(11) 0.0292(10)
C87 0.1249(15) 0.0920(12) 0.0997(13) 0.0211(10) 0.0555(11) 0.0292(10)
C88 0.1249(15) 0.0920(12) 0.0997(13) 0.0211(10) 0.0555(11) 0.0292(10)
C89 0.1249(15) 0.0920(12) 0.0997(13) 0.0211(10) 0.0555(11) 0.0292(10)
C90 0.1249(15) 0.0920(12) 0.0997(13) 0.0211(10) 0.0555(11) 0.0292(10)
C91 0.1249(15) 0.0920(12) 0.0997(13) 0.0211(10) 0.0555(11) 0.0292(10)
C92 0.1249(15) 0.0920(12) 0.0997(13) 0.0211(10) 0.0555(11) 0.0292(10)
C93 0.1249(15) 0.0920(12) 0.0997(13) 0.0211(10) 0.0555(11) 0.0292(10)
C94 0.1249(15) 0.0920(12) 0.0997(13) 0.0211(10) 0.0555(11) 0.0292(10)
C95 0.1249(15) 0.0920(12) 0.0997(13) 0.0211(10) 0.0555(11) 0.0292(10)
C96 0.1249(15) 0.0920(12) 0.0997(13) 0.0211(10) 0.0555(11) 0.0292(10)
C97 0.1249(15) 0.0920(12) 0.0997(13) 0.0211(10) 0.0555(11) 0.0292(10)
C98 0.1249(15) 0.0920(12) 0.0997(13) 0.0211(10) 0.0555(11) 0.0292(10)
C99 0.1249(15) 0.0920(12) 0.0997(13) 0.0211(10) 0.0555(11) 0.0292(10)
C100 0.1249(15) 0.0920(12) 0.0997(13) 0.0211(10) 0.0555(11) 0.0292(10)
C101 0.1249(15) 0.0920(12) 0.0997(13) 0.0211(10) 0.0555(11) 0.0292(10)
C102 0.1249(15) 0.0920(12) 0.0997(13) 0.0211(10) 0.0555(11) 0.0292(10)
C103 0.1249(15) 0.0920(12) 0.0997(13) 0.0211(10) 0.0555(11) 0.0292(10)
C104 0.1249(15) 0.0920(12) 0.0997(13) 0.0211(10) 0.0555(11) 0.0292(10)
C105 0.1249(15) 0.0920(12) 0.0997(13) 0.0211(10) 0.0555(11) 0.0292(10)
C106 0.1249(15) 0.0920(12) 0.0997(13) 0.0211(10) 0.0555(11) 0.0292(10)
C107 0.1249(15) 0.0920(12) 0.0997(13) 0.0211(10) 0.0555(11) 0.0292(10)
C108 0.1249(15) 0.0920(12) 0.0997(13) 0.0211(10) 0.0555(11) 0.0292(10)

loop_
_atom_type_symbol
_atom_type_description
_atom_type_scat_dispersion_real
_atom_type_scat_dispersion_imag
_atom_type_scat_source
C C 0.0033 0.0016 'International Tables Vol C Tables 4.2.6.8 and 6.1.1.4'
H H 0.0000 0.0000 'International Tables Vol C Tables 4.2.6.8 and 6.1.1.4'
N N 0.0061 0.0033 'International Tables Vol C Tables 4.2.6.8 and 6.1.1.4'
O O 0.0106 0.0060 'International Tables Vol C Tables 4.2.6.8 and 6.1.1.4'
Cu Cu 0.3201 1.2651 'International Tables Vol C Tables 4.2.6.8 and 6.1.1.4'

loop_
_geom_angle_atom_site_label_1
_geom_angle_atom_site_label_2
_geom_angle_atom_site_label_3
_geom_angle
O9 Cu1 O1 171.91(16)
O9 Cu1 O7 92.03(17)
O1 Cu1 O7 89.41(17)
O9 Cu1 O15 89.21(18)
O1 Cu1 O15 87.23(18)
O7 Cu1 O15 164.02(15)
O9 Cu1 O17 92.37(15)
O1 Cu1 O17 95.22(15)
O7 Cu1 O17 100.18(15)
O15 Cu1 O17 95.68(15)
O9 Cu1 Cu2 86.12(11)
O1 Cu1 Cu2 86.17(11)
O7 Cu1 Cu2 82.77(10)
O15 Cu1 Cu2 81.42(11)
O17 Cu1 Cu2 176.74(11)
O16 Cu2 O8 173.07(15)
O16 Cu2 O10 89.90(16)
O8 Cu2 O10 90.39(15)
O16 Cu2 O2 88.17(15)
O8 Cu2 O2 89.74(14)
O10 Cu2 O2 164.79(15)
O16 Cu2 O18 92.50(17)
O8 Cu2 O18 94.37(17)
O10 Cu2 O18 94.74(18)
O2 Cu2 O18 100.42(18)
O16 Cu2 Cu1 87.26(11)
O8 Cu2 Cu1 85.91(10)
O10 Cu2 Cu1 82.46(10)
O2 Cu2 Cu1 82.37(10)
O18 Cu2 Cu1 177.19(15)
O5 Cu3 O13 170.65(17)
O5 Cu3 O3 86.71(19)
O13 Cu3 O3 91.34(18)
O5 Cu3 O11 91.2(2)
O13 Cu3 O11 88.62(19)
O3 Cu3 O11 166.56(16)
O5 Cu3 O19 93.85(17)
O13 Cu3 O19 95.44(17)
O3 Cu3 O19 95.71(16)
O11 Cu3 O19 97.68(16)
O5 Cu3 Cu4 85.42(12)
O13 Cu3 Cu4 85.28(12)
O3 Cu3 Cu4 83.42(11)
O11 Cu3 Cu4 83.18(11)
O19 Cu3 Cu4 178.89(15)
O4 Cu4 O12 171.15(17)
O4 Cu4 O6 88.7(2)
O12 Cu4 O6 90.2(2)
O4 Cu4 O14 89.6(2)
O12 Cu4 O14 89.43(19)
O6 Cu4 O14 167.00(16)
O4 Cu4 O20 94.66(18)
O12 Cu4 O20 94.18(18)
O6 Cu4 O20 99.52(19)
O14 Cu4 O20 93.46(19)
O4 Cu4 Cu3 85.31(12)
O12 Cu4 Cu3 85.84(12)
O6 Cu4 Cu3 83.25(11)
O14 Cu4 Cu3 83.76(12)
O20 Cu4 Cu3 177.23(16)
C1 O1 Cu1 120.8(4)
C1 O2 Cu2 123.9(3)
C24 O3 Cu3 122.4(4)
C24 O4 Cu4 120.7(4)
C28 O5 Cu3 121.4(5)
C28 O6 Cu4 123.4(4)
C51 O7 Cu1 123.0(3)
C51 O8 Cu2 121.1(3)
C55 O9 Cu1 121.4(3)
C55 O10 Cu2 123.3(4)
C78 O11 Cu3 123.0(4)
C78 O12 Cu4 120.8(3)
C82 O13 Cu3 122.2(5)
C82 O14 Cu4 123.5(5)
C105 O15 Cu1 124.0(5)
C105 O16 Cu2 120.0(5)
C15 N1 H1A 120.0
C15 N1 H1B 120.0
H1A N1 H1B 120.0
C42 N2 H2A 120.0
C42 N2 H2B 120.0
H2A N2 H2B 120.0
C69 N3 H3B 120.0
C69 N3 H3C 120.0
H3B N3 H3C 120.0
C96 N4 H4B 120.0
C96 N4 H4C 120.0
H4B N4 H4C 120.0
O2 C1 O1 126.3(5)
O2 C1 C2 117.1(4)
O1 C1 C2 116.7(5)
C3 C2 C7 120.0
C3 C2 C1 119.4(3)
C7 C2 C1 120.5(3)
C4 C3 C2 120.0
C4 C3 H3A 120.0
C2 C3 H3A 120.0
C3 C4 C5 120.0
C3 C4 H4A 120.0
C5 C4 H4A 120.0
C6 C5 C4 120.0
C6 C5 H5A 120.0
C4 C5 H5A 120.0
C5 C6 C7 120.0
C5 C6 C8 120.7(4)
C7 C6 C8 119.3(4)
C6 C7 C2 120.0
C6 C7 H7A 120.0
C2 C7 H7A 120.0
C9 C8 C6 177.2(8)
C8 C9 C10 174.7(7)
C11 C10 C15 120.0
C11 C10 C9 119.4(4)
C15 C10 C9 120.6(4)
C12 C11 C10 120.0
C12 C11 H11A 120.0
C10 C11 H11A 120.0
C13 C12 C11 120.0
C13 C12 C25 121.7(3)
C11 C12 C25 118.3(3)
C12 C13 C14 120.0
C12 C13 H13A 120.0
C14 C13 H13A 120.0
C13 C14 C15 120.0
C13 C14 C16 118.8(4)
C15 C14 C16 121.0(4)
N1 C15 C14 119.9(4)
N1 C15 C10 120.1(4)
C14 C15 C10 120.0
C17 C16 C14 175.8(7)
C16 C17 C18 175.4(7)
C19 C18 C23 120.0
C19 C18 C17 120.7(3)
C23 C18 C17 119.2(3)
C18 C19 C20 120.0
C18 C19 H19A 120.0
C20 C19 H19A 120.0
C21 C20 C19 120.0
C21 C20 H20A 120.0
C19 C20 H20A 120.0
C22 C21 C20 120.0
C22 C21 H21A 120.0
C20 C21 H21A 120.0
C21 C22 C23 120.0
C21 C22 C24 120.5(3)
C23 C22 C24 119.5(3)
C22 C23 C18 120.0
C22 C23 H23A 120.0
C18 C23 H23A 120.0
O3 C24 O4 126.5(5)
O3 C24 C22 116.9(5)
O4 C24 C22 116.7(5)
C27 C25 C12 110.5(3)
C27 C25 C26 108.7(4)
C12 C25 C26 110.2(4)
C27 C25 H25A 109.2
C12 C25 H25A 109.2
C26 C25 H25A 109.2
C25 C26 H26A 109.5
C25 C26 H26B 109.5
H26A C26 H26B 109.5
C25 C26 H26C 109.5
H26A C26 H26C 109.5
H26B C26 H26C 109.5
C25 C27 H27A 109.5
C25 C27 H27B 109.5
H27A C27 H27B 109.5
C25 C27 H27C 109.5
H27A C27 H27C 109.5
H27B C27 H27C 109.5
O6 C28 O5 125.3(7)
O6 C28 C29 118.0(5)
O5 C28 C29 116.7(6)
C30 C29 C34 120.0
C30 C29 C28 119.9(4)
C34 C29 C28 120.1(4)
C29 C30 C31 120.0
C29 C30 H30A 120.0
C31 C30 H30A 120.0
C30 C31 C32 120.0
C30 C31 H31A 120.0
C32 C31 H31A 120.0
C33 C32 C31 120.0
C33 C32 H32A 120.0
C31 C32 H32A 120.0
C32 C33 C34 120.0
C32 C33 C35 118.2(5)
C34 C33 C35 121.8(5)
C33 C34 C29 120.0
C33 C34 H34A 120.0
C29 C34 H34A 120.0
C36 C35 C33 175.2(10)
C35 C36 C37 178.2(10)
C38 C37 C42 120.0
C38 C37 C36 119.2(5)
C42 C37 C36 120.7(5)
C37 C38 C39 120.0
C37 C38 H38A 120.0
C39 C38 H38A 120.0
C38 C39 C40 120.0
C38 C39 C52 123.8(3)
C40 C39 C52 116.2(3)
C41 C40 C39 120.0
C41 C40 H40A 120.0
C39 C40 H40A 120.0
C42 C41 C40 120.0
C42 C41 C43 120.8(4)
C40 C41 C43 119.2(4)
C41 C42 C37 120.0
C41 C42 N2 120.4(4)
C37 C42 N2 119.6(4)
C44 C43 C41 175.6(6)
C43 C44 C45 175.9(7)
C46 C45 C50 120.0
C46 C45 C44 118.1(3)
C50 C45 C44 121.9(3)
C45 C46 C47 120.0
C45 C46 H46A 120.0
C47 C46 H46A 120.0
C46 C47 C48 120.0
C46 C47 H47A 120.0
C48 C47 H47A 120.0
C49 C48 C47 120.0
C49 C48 H48A 120.0
C47 C48 H48A 120.0
C48 C49 C50 120.0
C48 C49 C51 119.2(3)
C50 C49 C51 120.2(3)
C49 C50 C45 120.0
C49 C50 H50A 120.0
C45 C50 H50A 120.0
O8 C51 O7 126.7(5)
O8 C51 C49 115.0(4)
O7 C51 C49 118.1(5)
C53 C52 C54 108.7(4)
C53 C52 C39 110.3(3)
C54 C52 C39 110.3(3)
C53 C52 H52A 109.2
C54 C52 H52A 109.2
C39 C52 H52A 109.2
C52 C53 H53A 109.5
C52 C53 H53B 109.5
H53A C53 H53B 109.5
C52 C53 H53C 109.5
H53A C53 H53C 109.5
H53B C53 H53C 109.5
C52 C54 H54A 109.5
C52 C54 H54B 109.5
H54A C54 H54B 109.5
C52 C54 H54C 109.5
H54A C54 H54C 109.5
H54B C54 H54C 109.5
O9 C55 O10 126.0(5)
O9 C55 C56 117.4(4)
O10 C55 C56 116.6(5)
C57 C56 C61 120.0
C57 C56 C55 120.3(3)
C61 C56 C55 119.7(3)
C56 C57 C58 120.0
C56 C57 H57A 120.0
C58 C57 H57A 120.0
C59 C58 C57 120.0
C59 C58 H58A 120.0
C57 C58 H58A 120.0
C58 C59 C60 120.0
C58 C59 H59A 120.0
C60 C59 H59A 120.0
C61 C60 C59 120.0
C61 C60 C62 119.4(3)
C59 C60 C62 120.6(3)
C60 C61 C56 120.0
C60 C61 H61A 120.0
C56 C61 H61A 120.0
C63 C62 C60 175.7(7)
C62 C63 C64 179.0(7)
C65 C64 C69 120.0
C65 C64 C63 119.6(3)
C69 C64 C63 120.3(3)
C66 C65 C64 120.0
C66 C65 H65A 120.0
C64 C65 H65A 120.0
C65 C66 C67 120.0
C65 C66 C79 122.6(2)
C67 C66 C79 117.4(2)
C68 C67 C66 120.0
C68 C67 H67A 120.0
C66 C67 H67A 120.0
C67 C68 C69 120.0
C67 C68 C70 118.7(4)
C69 C68 C70 121.0(4)
C68 C69 C64 120.0
C68 C69 N3 121.6(4)
C64 C69 N3 118.4(4)
C71 C70 C68 175.9(7)
C70 C71 C72 174.8(8)
C73 C72 C77 120.0
C73 C72 C71 118.8(4)
C77 C72 C71 121.2(4)
C74 C73 C72 120.0
C74 C73 H73A 120.0
C72 C73 H73A 120.0
C73 C74 C75 120.0
C73 C74 H74A 120.0
C75 C74 H74A 120.0
C74 C75 C76 120.0
C74 C75 H75A 120.0
C76 C75 H75A 120.0
C75 C76 C77 120.0
C75 C76 C78 119.3(3)
C77 C76 C78 120.6(3)
C76 C77 C72 120.0
C76 C77 H77A 120.0
C72 C77 H77A 120.0
O11 C78 O12 125.8(5)
O11 C78 C76 117.5(5)
O12 C78 C76 116.7(5)
C81 C79 C80 108.8(3)
C81 C79 C66 110.5(5)
C80 C79 C66 110.3(3)
C81 C79 H79A 109.1
C80 C79 H79A 109.1
C66 C79 H79A 109.1
C79 C80 H80A 109.5
C79 C80 H80B 109.5
H80A C80 H80B 109.5
C79 C80 H80C 109.5
H80A C80 H80C 109.5
H80B C80 H80C 109.5
C79 C81 H81A 109.5
C79 C81 H81B 109.5
H81A C81 H81B 109.5
C79 C81 H81C 109.5
H81A C81 H81C 109.5
H81B C81 H81C 109.5
O14 C82 O13 124.2(8)
O14 C82 C83 118.9(7)
O13 C82 C83 116.9(7)
C84 C83 C88 120.0
C84 C83 C82 120.0(5)
C88 C83 C82 120.0(5)
C83 C84 C85 120.0
C83 C84 H84A 120.0
C85 C84 H84A 120.0
C86 C85 C84 120.0
C86 C85 H85A 120.0
C84 C85 H85A 120.0
C85 C86 C87 120.0
C85 C86 H86A 120.0
C87 C86 H86A 120.0
C88 C87 C86 120.0
C88 C87 C89 121.0(5)
C86 C87 C89 118.9(5)
C87 C88 C83 120.0
C87 C88 H88A 120.0
C83 C88 H88A 120.0
C90 C89 C87 178.0(12)
C89 C90 C91 173.9(9)
C92 C91 C96 120.0
C92 C91 C90 120.9(5)
C96 C91 C90 119.1(5)
C91 C92 C93 120.0
C91 C92 H92A 120.0
C93 C92 H92A 120.0
C94 C93 C92 120.0
C94 C93 C106 119.2(3)
C92 C93 C106 120.8(3)
C93 C94 C95 120.0
C93 C94 H94A 120.0
C95 C94 H94A 120.0
C94 C95 C96 120.0
C94 C95 C97 118.7(5)
C96 C95 C97 121.2(5)
C95 C96 C91 120.0
C95 C96 N4 119.9(5)
C91 C96 N4 120.1(5)
C98 C97 C95 177.4(11)
C97 C98 C99 175.7(11)
C100 C99 C104 120.0
C100 C99 C98 119.1(5)
C104 C99 C98 120.9(5)
C99 C100 C101 120.0
C99 C100 H10A 120.0
C101 C100 H10A 120.0
C100 C101 C102 120.0
C100 C101 H10B 120.0
C102 C101 H10B 120.0
C103 C102 C101 120.0
C103 C102 H10C 120.0
C101 C102 H10C 120.0
C102 C103 C104 120.0
C102 C103 C105 120.3(5)
C104 C103 C105 119.7(5)
C103 C104 C99 120.0
C103 C104 H10D 120.0
C99 C104 H10D 120.0
O16 C105 O15 126.6(7)
O16 C105 C103 116.8(7)
O15 C105 C103 116.5(7)
C107 C106 C108 108.6(5)
C107 C106 C93 110.3(3)
C108 C106 C93 110.3(3)
C107 C106 H10E 109.2
C108 C106 H10E 109.2
C93 C106 H10E 109.2
C106 C107 H10F 109.5
C106 C107 H10G 109.5
H10F C107 H10G 109.5
C106 C107 H10H 109.5
H10F C107 H10H 109.5
H10G C107 H10H 109.5
C106 C108 H10I 109.5
C106 C108 H10J 109.5
H10I C108 H10J 109.5
C106 C108 H10K 109.5
H10I C108 H10K 109.5
H10J C108 H10K 109.5

loop_
_geom_bond_atom_site_label_1
_geom_bond_atom_site_label_2
_geom_bond_distance
Cu1 O9 1.930(4)
Cu1 O1 1.939(4)
Cu1 O7 1.972(4)
Cu1 O15 1.987(4)
Cu1 O17 2.160(4)
Cu1 Cu2 2.6300(8)
Cu2 O16 1.943(4)
Cu2 O8 1.943(3)
Cu2 O10 1.967(3)
Cu2 O2 1.982(4)
Cu2 O18 2.162(4)
Cu3 O5 1.955(5)
Cu3 O13 1.969(5)
Cu3 O3 1.969(4)
Cu3 O11 1.979(4)
Cu3 O19 2.168(4)
Cu3 Cu4 2.6147(9)
Cu4 O4 1.951(4)
Cu4 O12 1.955(4)
Cu4 O6 1.973(5)
Cu4 O14 1.986(5)
Cu4 O20 2.158(4)
O1 C1 1.271(6)
O2 C1 1.243(6)
O3 C24 1.258(7)
O4 C24 1.265(7)
O5 C28 1.262(7)
O6 C28 1.260(7)
O7 C51 1.261(6)
O8 C51 1.254(6)
O9 C55 1.254(6)
O10 C55 1.271(6)
O11 C78 1.264(6)
O12 C78 1.270(7)
O13 C82 1.281(9)
O14 C82 1.267(9)
O15 C105 1.274(9)
O16 C105 1.242(9)
N1 C15 1.371(6)
N1 H1A 0.8800
N1 H1B 0.8800
N2 C42 1.393(6)
N2 H2A 0.8800
N2 H2B 0.8800
N3 C69 1.395(6)
N3 H3B 0.8800
N3 H3C 0.8800
N4 C96 1.402(7)
N4 H4B 0.8800
N4 H4C 0.8800
C1 C2 1.485(6)
C2 C3 1.3900
C2 C7 1.3900
C3 C4 1.3900
C3 H3A 0.9500
C4 C5 1.3900
C4 H4A 0.9500
C5 C6 1.3900
C5 H5A 0.9500
C6 C7 1.3900
C6 C8 1.448(7)
C7 H7A 0.9500
C8 C9 1.180(8)
C9 C10 1.432(7)
C10 C11 1.3900
C10 C15 1.3900
C11 C12 1.3900
C11 H11A 0.9500
C12 C13 1.3900
C12 C25 1.534(5)
C13 C14 1.3900
C13 H13A 0.9500
C14 C15 1.3900
C14 C16 1.431(7)
C16 C17 1.192(8)
C17 C18 1.439(7)
C18 C19 1.3900
C18 C23 1.3900
C19 C20 1.3900
C19 H19A 0.9500
C20 C21 1.3900
C20 H20A 0.9500
C21 C22 1.3900
C21 H21A 0.9500
C22 C23 1.3900
C22 C24 1.515(6)
C23 H23A 0.9500
C25 C27 1.531(7)
C25 C26 1.534(7)
C25 H25A 1.0000
C26 H26A 0.9800
C26 H26B 0.9800
C26 H26C 0.9800
C27 H27A 0.9800
C27 H27B 0.9800
C27 H27C 0.9800
C28 C29 1.509(9)
C29 C30 1.3900
C29 C34 1.3900
C30 C31 1.3900
C30 H30A 0.9500
C31 C32 1.3900
C31 H31A 0.9500
C32 C33 1.3900
C32 H32A 0.9500
C33 C34 1.3900
C33 C35 1.446(8)
C34 H34A 0.9500
C35 C36 1.194(9)
C36 C37 1.440(8)
C37 C38 1.3900
C37 C42 1.3900
C38 C39 1.3900
C38 H38A 0.9500
C39 C40 1.3900
C39 C52 1.534(5)
C40 C41 1.3900
C40 H40A 0.9500
C41 C42 1.3900
C41 C43 1.423(7)
C43 C44 1.184(8)
C44 C45 1.440(7)
C45 C46 1.3900
C45 C50 1.3900
C46 C47 1.3900
C46 H46A 0.9500
C47 C48 1.3900
C47 H47A 0.9500
C48 C49 1.3900
C48 H48A 0.9500
C49 C50 1.3900
C49 C51 1.515(6)
C50 H50A 0.9500
C52 C53 1.533(6)
C52 C54 1.533(6)
C52 H52A 1.0000
C53 H53A 0.9800
C53 H53B 0.9800
C53 H53C 0.9800
C54 H54A 0.9800
C54 H54B 0.9800
C54 H54C 0.9800
C55 C56 1.492(6)
C56 C57 1.3900
C56 C61 1.3900
C57 C58 1.3900
C57 H57A 0.9500
C58 C59 1.3900
C58 H58A 0.9500
C59 C60 1.3900
C59 H59A 0.9500
C60 C61 1.3900
C60 C62 1.438(8)
C61 H61A 0.9500
C62 C63 1.178(9)
C63 C64 1.431(8)
C64 C65 1.3900
C64 C69 1.3900
C65 C66 1.3900
C65 H65A 0.9500
C66 C67 1.3900
C66 C79 1.534(5)
C67 C68 1.3900
C67 H67A 0.9500
C68 C69 1.3900
C68 C70 1.469(7)
C70 C71 1.160(9)
C71 C72 1.454(7)
C72 C73 1.3900
C72 C77 1.3900
C73 C74 1.3900
C73 H73A 0.9500
C74 C75 1.3900
C74 H74A 0.9500
C75 C76 1.3900
C75 H75A 0.9500
C76 C77 1.3900
C76 C78 1.495(6)
C77 H77A 0.9500
C79 C81 1.532(5)
C79 C80 1.532(5)
C79 H79A 1.0000
C80 H80A 0.9800
C80 H80B 0.9800
C80 H80C 0.9800
C81 H81A 0.9800
C81 H81B 0.9800
C81 H81C 0.9800
C82 C83 1.467(9)
C83 C84 1.3900
C83 C88 1.3900
C84 C85 1.3900
C84 H84A 0.9500
C85 C86 1.3900
C85 H85A 0.9500
C86 C87 1.3900
C86 H86A 0.9500
C87 C88 1.3900
C87 C89 1.472(9)
C88 H88A 0.9500
C89 C90 1.174(11)
C90 C91 1.436(9)
C91 C92 1.3900
C91 C96 1.3900
C92 C93 1.3900
C92 H92A 0.9500
C93 C94 1.3900
C93 C106 1.534(5)
C94 C95 1.3900
C94 H94A 0.9500
C95 C96 1.3900
C95 C97 1.414(9)
C97 C98 1.201(10)
C98 C99 1.441(9)
C99 C100 1.3900
C99 C104 1.3900
C100 C101 1.3900
C100 H10A 0.9500
C101 C102 1.3900
C101 H10B 0.9500
C102 C103 1.3900
C102 H10C 0.9500
C103 C104 1.3900
C103 C105 1.503(9)
C104 H10D 0.9500
C106 C107 1.532(6)
C106 C108 1.533(8)
C106 H10E 1.0000
C107 H10F 0.9800
C107 H10G 0.9800
C107 H10H 0.9800
C108 H10I 0.9800
C108 H10J 0.9800
C108 H10K 0.9800

loop_
_platon_squeeze_void_nr
_platon_squeeze_void_average_x
_platon_squeeze_void_average_y
_platon_squeeze_void_average_z
_platon_squeeze_void_volume
_platon_squeeze_void_count_electrons
_platon_squeeze_void_content
1 0.692 0.144 -0.025 6609 1436 ' '
